data_2017799
loop_
_publ_author_name
'Nazarenko, Olga M.'
'Rusanova, Julia A.'
'Krautscheid, Harald'
'Domasevitch, Konstantin V.'

_publ_section_title
;
 <i>catena</i>-Poly[thorium(IV)-tetrakis(\m~2~-3-carboxyadamantane-1-carboxylato)]:
 a quadruple helical strand driven by a synergy of coordination and
 hydrogen bonding
;
_journal_coeditor_code EG3060
_journal_issue 10
_journal_name_full 'Acta Crystallographica Section C'
_journal_page_first m276
_journal_page_last m279
_journal_paper_doi 10.1107/S0108270110034785
_journal_volume 66
_journal_year 2010
_chemical_formula_iupac '[Th (C12 H15 O4)4]'
_chemical_formula_moiety 'Th 4+ , 4C12 H15 O4 -'
_chemical_formula_sum 'C48 H60 O16 Th'
_chemical_formula_weight 1125.00
_chemical_name_systematic
;
<i>catena</i>-Poly[thorium(IV)-tetrakis(\m~2~-3-carboxyadamantane-1-
carboxylato)]
;
_space_group_IT_number 79
_space_group_name_Hall 'I 4'
_symmetry_cell_setting tetragonal
_symmetry_space_group_name_Hall 'I 4'
_symmetry_space_group_name_H-M 'I 4'
_atom_sites_solution_hydrogens geom
_atom_sites_solution_primary direct
_atom_sites_solution_secondary difmap
_audit_creation_method SHELXL97
_cell_angle_alpha 90.00
_cell_angle_beta 90.00
_cell_angle_gamma 90.00
_cell_formula_units_Z 2
_cell_length_a 16.8182(9)
_cell_length_b 16.8182(9)
_cell_length_c 7.5240(4)
_cell_measurement_reflns_used 6302
_cell_measurement_temperature 294(2)
_cell_measurement_theta_max 28.01
_cell_measurement_theta_min 2.42
_cell_volume 2128.2(2)
_computing_cell_refinement 'IPDS Software (Stoe & Cie, 2000)'
_computing_data_collection 'IPDS Software (Stoe & Cie, 2000)'
_computing_data_reduction 'IPDS Software (Stoe & Cie, 2000)'
_computing_molecular_graphics 'DIAMOND (Brandenburg, 1999)'
_computing_publication_material 'WinGX (Version 1.70.01; Farrugia, 1999)'
_computing_structure_refinement 'SHELXL97 (Sheldrick, 2008)'
_computing_structure_solution 'SHELXS97 (Sheldrick, 2008)'
_diffrn_ambient_temperature 294(2)
_diffrn_measured_fraction_theta_full 0.989
_diffrn_measured_fraction_theta_max 0.989
_diffrn_measurement_device_type 'Stoe IPDS'
_diffrn_measurement_method '\f oscillation scans'
_diffrn_radiation_monochromator graphite
_diffrn_radiation_source 'fine-focus sealed tube'
_diffrn_radiation_type MoK\a
_diffrn_radiation_wavelength 0.71073
_diffrn_reflns_av_R_equivalents 0.0363
_diffrn_reflns_av_sigmaI/netI 0.0463
_diffrn_reflns_limit_h_max 21
_diffrn_reflns_limit_h_min -22
_diffrn_reflns_limit_k_max 20
_diffrn_reflns_limit_k_min -22
_diffrn_reflns_limit_l_max 9
_diffrn_reflns_limit_l_min -9
_diffrn_reflns_number 6302
_diffrn_reflns_theta_full 28.01
_diffrn_reflns_theta_max 28.01
_diffrn_reflns_theta_min 2.42
_diffrn_standards_decay_% 0
_exptl_absorpt_coefficient_mu 3.581
_exptl_absorpt_correction_T_max 0.8138
_exptl_absorpt_correction_T_min 0.6941
_exptl_absorpt_correction_type numerical
_exptl_absorpt_process_details
;
[X-RED (Stoe & Cie, 2001) and X-SHAPE (Stoe & Cie, 1999)]
;
_exptl_crystal_colour colourless
_exptl_crystal_density_diffrn 1.756
_exptl_crystal_density_method 'not measured'
_exptl_crystal_description prism
_exptl_crystal_F_000 1132
_exptl_crystal_size_max 0.11
_exptl_crystal_size_mid 0.06
_exptl_crystal_size_min 0.06
_refine_diff_density_max 0.457
_refine_diff_density_min -0.404
_refine_ls_abs_structure_details 'Flack (1983), with how many Friedel pairs?'
_refine_ls_abs_structure_Flack -0.020(6)
_refine_ls_extinction_method none
_refine_ls_goodness_of_fit_ref 0.957
_refine_ls_hydrogen_treatment constr
_refine_ls_matrix_type full
_refine_ls_number_parameters 148
_refine_ls_number_reflns 2498
_refine_ls_number_restraints 1
_refine_ls_restrained_S_all 0.957
_refine_ls_R_factor_all 0.0191
_refine_ls_R_factor_gt 0.0186
_refine_ls_shift/su_max 0.000
_refine_ls_shift/su_mean 0.000
_refine_ls_structure_factor_coef Fsqd
_refine_ls_weighting_details 'calc w = 1/[\s^2^(Fo^2^)+(0.0125P)^2^+0.0000P] where P=(Fo^2^+2Fc^2^)/3'
_refine_ls_weighting_scheme calc
_refine_ls_wR_factor_gt 0.0356
_refine_ls_wR_factor_ref 0.0356
_reflns_number_gt 2472
_reflns_number_total 2498
_reflns_threshold_expression I>2\s(I)
_cod_data_source_file eg3060.cif
_cod_data_source_block I
_cod_database_code 2017799
_cod_database_fobs_code 2017799

loop_
_symmetry_equiv_pos_as_xyz
'x, y, z'
'-x, -y, z'
'-y, x, z'
'y, -x, z'
'x+1/2, y+1/2, z+1/2'
'-x+1/2, -y+1/2, z+1/2'
'-y+1/2, x+1/2, z+1/2'
'y+1/2, -x+1/2, z+1/2'

loop_
_atom_site_type_symbol
_atom_site_label
_atom_site_fract_x
_atom_site_fract_y
_atom_site_fract_z
_atom_site_U_iso_or_equiv
_atom_site_adp_type
_atom_site_calc_flag
_atom_site_refinement_flags
_atom_site_occupancy
_atom_site_disorder_assembly
_atom_site_disorder_group
Th Th1 0.0000 0.0000 -0.2077 0.01669(5) Uani d S 1 . .
O O1 0.12030(12) -0.00437(14) -0.0466(3) 0.0396(6) Uani d . 1 . .
O O2 0.21529(13) -0.09657(13) -0.0629(3) 0.0405(6) Uani d . 1 . .
O O3 0.09419(12) 0.07342(13) 0.6115(3) 0.0352(6) Uani d . 1 . .
O O4 0.18015(13) 0.16655(12) 0.6858(3) 0.0377(6) Uani d . 1 . .
H H1 0.1509 0.1823 0.7709 0.057 Uiso d R 1 . .
C C1 0.22967(14) 0.00491(15) 0.1581(4) 0.0165(6) Uani d . 1 . .
C C2 0.17111(12) 0.03661(13) 0.2990(10) 0.0195(6) Uani d . 1 . .
H H2A 0.1332 0.0721 0.2430 0.023 Uiso calc R 1 . .
H H2B 0.1419 -0.0074 0.3505 0.023 Uiso calc R 1 . .
C C3 0.21601(15) 0.08140(15) 0.4462(4) 0.0170(6) Uani d . 1 . .
C C4 0.26221(16) 0.15183(15) 0.3634(4) 0.0223(7) Uani d . 1 . .
H H4A 0.2253 0.1884 0.3077 0.027 Uiso calc R 1 . .
H H4B 0.2908 0.1803 0.4556 0.027 Uiso calc R 1 . .
C C5 0.32105(16) 0.12035(16) 0.2245(4) 0.0240(7) Uani d . 1 . .
H H5 0.3498 0.1653 0.1722 0.029 Uiso calc R 1 . .
C C6 0.38035(14) 0.06411(16) 0.3100(10) 0.0285(10) Uani d . 1 . .
H H6A 0.4104 0.0920 0.4007 0.034 Uiso calc R 1 . .
H H6B 0.4174 0.0448 0.2211 0.034 Uiso calc R 1 . .
C C7 0.33568(16) -0.00623(17) 0.3936(4) 0.0249(7) Uani d . 1 . .
H H7 0.3739 -0.0423 0.4499 0.030 Uiso calc R 1 . .
C C8 0.28984(15) -0.05118(15) 0.2484(4) 0.0211(10) Uani d . 1 . .
H H8A 0.2620 -0.0960 0.3006 0.025 Uiso calc R 1 . .
H H8B 0.3268 -0.0715 0.1606 0.025 Uiso calc R 1 . .
C C9 0.27556(16) 0.07592(19) 0.0761(4) 0.0214(6) Uani d . 1 . .
H H9A 0.3127 0.0567 -0.0127 0.026 Uiso calc R 1 . .
H H9B 0.2386 0.1119 0.0184 0.026 Uiso calc R 1 . .
C C10 0.27692(17) 0.02440(19) 0.5344(4) 0.0242(7) Uani d . 1 . .
H H10A 0.3056 0.0523 0.6272 0.029 Uiso calc R 1 . .
H H10B 0.2492 -0.0201 0.5882 0.029 Uiso calc R 1 . .
C C11 0.18510(15) -0.03624(16) 0.0071(4) 0.0215(6) Uani d . 1 . .
C C12 0.15917(15) 0.10853(15) 0.5907(4) 0.0199(6) Uani d . 1 . .

loop_
_atom_site_aniso_label
_atom_site_aniso_U_11
_atom_site_aniso_U_22
_atom_site_aniso_U_33
_atom_site_aniso_U_12
_atom_site_aniso_U_13
_atom_site_aniso_U_23
Th1 0.01563(6) 0.01563(6) 0.01880(12) 0.000 0.000 0.000
O1 0.0274(11) 0.0594(14) 0.0321(17) 0.0064(10) -0.0160(10) -0.0241(12)
O2 0.0429(12) 0.0479(13) 0.0308(17) 0.0164(11) -0.0163(11) -0.0283(12)
O3 0.0343(11) 0.0438(12) 0.0275(16) -0.0157(10) 0.0193(10) -0.0103(11)
O4 0.0463(12) 0.0404(12) 0.0263(15) -0.0159(10) 0.0220(11) -0.0249(11)
C1 0.0182(12) 0.0239(13) 0.0074(18) -0.0001(10) -0.0009(11) -0.0055(11)
C2 0.0180(9) 0.0276(10) 0.0130(17) -0.0030(8) 0.010(3) -0.007(3)
C3 0.0205(13) 0.0243(13) 0.0063(17) -0.0046(10) 0.0051(11) -0.0037(11)
C4 0.0294(14) 0.0223(12) 0.0153(18) -0.0079(11) 0.0039(11) -0.0057(11)
C5 0.0288(14) 0.0292(13) 0.014(2) -0.0115(12) 0.0084(11) -0.0046(11)
C6 0.0188(10) 0.0496(14) 0.017(3) -0.0044(10) -0.0015(19) -0.015(2)
C7 0.0265(14) 0.0360(15) 0.0123(18) 0.0090(12) -0.0070(12) -0.0034(13)
C8 0.0288(12) 0.0255(12) 0.009(3) 0.0061(10) -0.0009(11) -0.0039(11)
C9 0.0256(15) 0.0303(16) 0.0084(19) 0.0010(12) 0.0013(12) 0.0002(13)
C10 0.0335(16) 0.0277(15) 0.012(2) 0.0000(13) -0.0014(13) -0.0027(13)
C11 0.0211(13) 0.0320(14) 0.0112(19) -0.0029(11) 0.0022(12) -0.0059(12)
C12 0.0234(13) 0.0252(13) 0.0111(18) -0.0013(10) 0.0014(12) -0.0023(12)

loop_
_atom_type_symbol
_atom_type_description
_atom_type_scat_dispersion_real
_atom_type_scat_dispersion_imag
_atom_type_scat_source
C C 0.0033 0.0016 'International Tables Vol C Tables 4.2.6.8 and 6.1.1.4'
H H 0.0000 0.0000 'International Tables Vol C Tables 4.2.6.8 and 6.1.1.4'
O O 0.0106 0.0060 'International Tables Vol C Tables 4.2.6.8 and 6.1.1.4'
Th Th -7.2400 8.8979 'International Tables Vol C Tables 4.2.6.8 and 6.1.1.4'

loop_
_geom_angle_atom_site_label_1
_geom_angle_atom_site_label_2
_geom_angle_atom_site_label_3
_geom_angle_site_symmetry_1
_geom_angle_site_symmetry_3
_geom_angle
_geom_angle_publ_flag
O1 Th1 O1 3 2 74.71(6) n
O1 Th1 O1 3 . 74.71(6) y
O1 Th1 O1 2 . 118.20(13) y
O1 Th1 O1 3 4 118.20(13) n
O1 Th1 O1 2 4 74.71(6) n
O1 Th1 O1 . 4 74.71(6) n
O1 Th1 O3 3 2_554 138.14(8) n
O1 Th1 O3 2 2_554 75.16(9) n
O1 Th1 O3 . 2_554 146.32(8) y
O1 Th1 O3 4 2_554 80.28(8) n
O1 Th1 O3 3 3_554 75.16(9) n
O1 Th1 O3 2 3_554 80.28(8) n
O1 Th1 O3 . 3_554 138.14(8) y
O1 Th1 O3 4 3_554 146.31(8) n
O3 Th1 O3 2_554 3_554 71.67(6) n
O1 Th1 O3 3 1_554 80.28(8) n
O1 Th1 O3 2 1_554 146.32(8) n
O1 Th1 O3 . 1_554 75.16(9) y
O1 Th1 O3 4 1_554 138.14(8) n
O3 Th1 O3 2_554 1_554 111.78(11) n
O3 Th1 O3 3_554 1_554 71.67(6) y
O1 Th1 O3 3 4_554 146.31(8) n
O1 Th1 O3 2 4_554 138.14(8) n
O1 Th1 O3 . 4_554 80.28(8) y
O1 Th1 O3 4 4_554 75.16(9) n
O3 Th1 O3 2_554 4_554 71.67(6) n
O3 Th1 O3 3_554 4_554 111.78(11) n
O3 Th1 O3 1_554 4_554 71.67(6) y
C11 O1 Th1 . . 154.85(19) n
C12 O3 Th1 . 1_556 151.7(2) n
C12 O4 H1 . . 120.4 n
C11 C1 C8 . . 111.9(2) n
C11 C1 C2 . . 110.8(2) n
C8 C1 C2 . . 109.1(3) n
C11 C1 C9 . . 107.3(2) n
C8 C1 C9 . . 108.7(2) n
C2 C1 C9 . . 109.0(2) n
C3 C2 C1 . . 110.54(18) n
C3 C2 H2A . . 109.5 n
C1 C2 H2A . . 109.5 n
C3 C2 H2B . . 109.5 n
C1 C2 H2B . . 109.5 n
H2A C2 H2B . . 108.1 n
C12 C3 C2 . . 110.7(2) n
C12 C3 C4 . . 112.0(2) n
C2 C3 C4 . . 109.3(3) n
C12 C3 C10 . . 107.2(2) n
C2 C3 C10 . . 109.2(2) n
C4 C3 C10 . . 108.3(2) n
C5 C4 C3 . . 109.5(2) n
C5 C4 H4A . . 109.8 n
C3 C4 H4A . . 109.8 n
C5 C4 H4B . . 109.8 n
C3 C4 H4B . . 109.8 n
H4A C4 H4B . . 108.2 n
C6 C5 C4 . . 110.5(4) n
C6 C5 C9 . . 109.3(3) n
C4 C5 C9 . . 109.9(2) n
C6 C5 H5 . . 109.0 n
C4 C5 H5 . . 109.0 n
C9 C5 H5 . . 109.1 n
C5 C6 C7 . . 109.40(19) n
C5 C6 H6A . . 109.8 n
C7 C6 H6A . . 109.8 n
C5 C6 H6B . . 109.8 n
C7 C6 H6B . . 109.8 n
H6A C6 H6B . . 108.2 n
C8 C7 C6 . . 109.4(3) n
C8 C7 C10 . . 109.4(2) n
C6 C7 C10 . . 109.8(3) n
C8 C7 H7 . . 109.4 n
C6 C7 H7 . . 109.4 n
C10 C7 H7 . . 109.4 n
C7 C8 C1 . . 110.0(2) n
C7 C8 H8A . . 109.7 n
C1 C8 H8A . . 109.7 n
C7 C8 H8B . . 109.7 n
C1 C8 H8B . . 109.7 n
H8A C8 H8B . . 108.2 n
C5 C9 C1 . . 109.3(2) n
C5 C9 H9A . . 109.8 n
C1 C9 H9A . . 109.8 n
C5 C9 H9B . . 109.8 n
C1 C9 H9B . . 109.8 n
H9A C9 H9B . . 108.3 n
C7 C10 C3 . . 109.7(3) n
C7 C10 H10A . . 109.7 n
C3 C10 H10A . . 109.7 n
C7 C10 H10B . . 109.7 n
C3 C10 H10B . . 109.7 n
H10A C10 H10B . . 108.2 n
O2 C11 O1 . . 123.5(3) n
O2 C11 C1 . . 118.8(2) n
O1 C11 C1 . . 117.6(2) n
O3 C12 O4 . . 122.6(3) n
O3 C12 C3 . . 119.8(2) n
O4 C12 C3 . . 117.6(2) n

loop_
_geom_bond_atom_site_label_1
_geom_bond_atom_site_label_2
_geom_bond_site_symmetry_2
_geom_bond_distance
_geom_bond_publ_flag
Th1 O1 3 2.359(2) n
Th1 O1 2 2.359(2) n
Th1 O1 . 2.359(2) y
Th1 O1 4 2.359(2) ?
Th1 O3 2_554 2.426(2) n
Th1 O3 3_554 2.426(2) n
Th1 O3 1_554 2.426(2) y
Th1 O3 4_554 2.426(2) n
O1 C11 . 1.280(3) n
O2 C11 . 1.251(3) n
O3 C12 . 1.252(3) n
O3 Th1 1_556 2.426(2) n
O4 C12 . 1.260(3) n
O4 H1 . 0.8500 n
C1 C11 . 1.527(4) n
C1 C8 . 1.541(4) n
C1 C2 . 1.542(5) n
C1 C9 . 1.550(4) n
C2 C3 . 1.538(6) n
C2 H2A . 0.9700 n
C2 H2B . 0.9700 n
C3 C12 . 1.518(4) n
C3 C4 . 1.548(4) n
C3 C10 . 1.552(4) n
C4 C5 . 1.533(4) n
C4 H4A . 0.9700 n
C4 H4B . 0.9700 n
C5 C6 . 1.517(5) n
C5 C9 . 1.546(4) n
C5 H5 . 0.9800 n
C6 C7 . 1.536(5) n
C6 H6A . 0.9700 n
C6 H6B . 0.9700 n
C7 C8 . 1.536(4) n
C7 C10 . 1.537(4) n
C7 H7 . 0.9800 n
C8 H8A . 0.9700 n
C8 H8B . 0.9700 n
C9 H9A . 0.9700 n
C9 H9B . 0.9700 n
C10 H10A . 0.9700 n
C10 H10B . 0.9700 n

loop_
_geom_torsion_atom_site_label_1
_geom_torsion_atom_site_label_2
_geom_torsion_atom_site_label_3
_geom_torsion_atom_site_label_4
_geom_torsion_site_symmetry_1
_geom_torsion_site_symmetry_2
_geom_torsion_site_symmetry_3
_geom_torsion_site_symmetry_4
_geom_torsion
_geom_torsion_publ_flag
O1 Th1 O1 C11 3 . . . 177.0(5) n
O1 Th1 O1 C11 2 . . . 114.2(6) n
O1 Th1 O1 C11 4 . . . 51.4(6) n
O3 Th1 O1 C11 2_554 . . . 7.9(6) n
O3 Th1 O1 C11 3_554 . . . -137.7(5) n
O3 Th1 O1 C11 1_554 . . . -99.2(5) n
O3 Th1 O1 C11 4_554 . . . -25.8(5) n
C11 C1 C2 C3 . . . . -177.3(3) n
C8 C1 C2 C3 . . . . 59.0(3) n
C9 C1 C2 C3 . . . . -59.5(4) n
C1 C2 C3 C12 . . . . -176.7(3) n
C1 C2 C3 C4 . . . . 59.4(3) n
C1 C2 C3 C10 . . . . -58.9(4) n
C12 C3 C4 C5 . . . . 177.6(2) n
C2 C3 C4 C5 . . . . -59.3(3) n
C10 C3 C4 C5 . . . . 59.6(3) n
C3 C4 C5 C6 . . . . -60.5(3) n
C3 C4 C5 C9 . . . . 60.2(3) n
C4 C5 C6 C7 . . . . 59.7(4) n
C9 C5 C6 C7 . . . . -61.3(5) n
C5 C6 C7 C8 . . . . 60.7(4) n
C5 C6 C7 C10 . . . . -59.4(5) n
C6 C7 C8 C1 . . . . -59.9(3) n
C10 C7 C8 C1 . . . . 60.5(3) n
C11 C1 C8 C7 . . . . 177.5(2) n
C2 C1 C8 C7 . . . . -59.5(3) n
C9 C1 C8 C7 . . . . 59.2(3) n
C6 C5 C9 C1 . . . . 61.1(3) n
C4 C5 C9 C1 . . . . -60.4(3) n
C11 C1 C9 C5 . . . . 179.3(2) n
C8 C1 C9 C5 . . . . -59.5(3) n
C2 C1 C9 C5 . . . . 59.3(3) n
C8 C7 C10 C3 . . . . -60.1(3) n
C6 C7 C10 C3 . . . . 60.1(4) n
C12 C3 C10 C7 . . . . 179.2(2) n
C2 C3 C10 C7 . . . . 59.2(3) n
C4 C3 C10 C7 . . . . -59.8(3) n
Th1 O1 C11 O2 . . . . 14.4(8) n
Th1 O1 C11 C1 . . . . -169.1(4) n
C8 C1 C11 O2 . . . . -21.4(4) n
C2 C1 C11 O2 . . . . -143.5(3) n
C9 C1 C11 O2 . . . . 97.7(3) n
C8 C1 C11 O1 . . . . 161.9(3) n
C2 C1 C11 O1 . . . . 39.9(4) n
C9 C1 C11 O1 . . . . -79.0(3) n
Th1 O3 C12 O4 1_556 . . . -57.4(5) n
Th1 O3 C12 C3 1_556 . . . 122.6(4) n
C2 C3 C12 O3 . . . . 23.2(4) n
C4 C3 C12 O3 . . . . 145.5(3) n
C10 C3 C12 O3 . . . . -95.9(3) n
C2 C3 C12 O4 . . . . -156.8(3) n
C4 C3 C12 O4 . . . . -34.4(4) n
C10 C3 C12 O4 . . . . 84.2(3) n
